data_7230448
loop_
_publ_author_name
'Du, Xue-Dong'
'Zheng, Weiwei'
'Yi, Xiao-Hong'
'Zhao, Jiong-Peng'
'Wang, Peng'
'Wang, Chong-Chen'

_publ_section_title
;
 General strategy for lanthanide coordination polymers constructed from
 1,1&#x2032;-ferrocenedicarboxylic acid under hydrothermal conditions
;
_journal_issue 18
_journal_name_full CrystEngComm
_journal_page_first 2608
_journal_paper_doi 10.1039/C8CE00233A
_journal_volume 20
_journal_year 2018
_chemical_formula_moiety '0.5(C80 H80 Eu4 Fe6 O32), H2 O'
_chemical_formula_sum 'C40 H42 Eu2 Fe3 O17'
_chemical_formula_weight 1266.20
_space_group_crystal_system monoclinic
_space_group_IT_number 13
_space_group_name_Hall '-P 2yac'
_space_group_name_H-M_alt 'P 1 2/n 1'
_symmetry_space_group_name_Hall '-P 2yac'
_symmetry_space_group_name_H-M 'P 1 2/n 1'
_atom_sites_solution_hydrogens mixed
_audit_creation_date 2018-03-17
_audit_creation_method
;
Olex2 1.2-beta
(compiled 2016.11.30 svn.r3356 for OlexSys, GUI svn.r5269)
;
_audit_update_record
;
2018-03-27 deposited with the CCDC.
2018-04-10 downloaded from the CCDC.
;
_cell_angle_alpha 90
_cell_angle_beta 90.5200(10)
_cell_angle_gamma 90
_cell_formula_units_Z 2
_cell_length_a 11.2587(8)
_cell_length_b 10.3499(6)
_cell_length_c 17.3086(12)
_cell_measurement_reflns_used 1876
_cell_measurement_temperature 298(2)
_cell_measurement_theta_max 70.6880
_cell_measurement_theta_min 3.9140
_cell_volume 2016.8(2)
_computing_cell_refinement 'Bruker FRAMBO'
_computing_data_collection 'Bruker FRAMBO'
_computing_data_reduction 'Bruker SAINT'
_computing_molecular_graphics 'Olex2 (Dolomanov et al., 2009)'
_computing_publication_material 'Olex2 (Dolomanov et al., 2009)'
_computing_structure_refinement 'ShelXL (Sheldrick, 2015)'
_computing_structure_solution 'SHELXS-97 (Sheldrick, 1990)'
_diffrn_ambient_temperature 298.15
_diffrn_measured_fraction_theta_full 0.999
_diffrn_measured_fraction_theta_max 0.984
_diffrn_measurement_device_type 'CCD area detector'
_diffrn_measurement_method 'phi and omega scans'
_diffrn_radiation_type CuK\a
_diffrn_radiation_wavelength 1.54178
_diffrn_reflns_av_R_equivalents 0.0882
_diffrn_reflns_av_unetI/netI 0.1219
_diffrn_reflns_Laue_measured_fraction_full 0.999
_diffrn_reflns_Laue_measured_fraction_max 0.984
_diffrn_reflns_limit_h_max 13
_diffrn_reflns_limit_h_min -13
_diffrn_reflns_limit_k_max 10
_diffrn_reflns_limit_k_min -12
_diffrn_reflns_limit_l_max 17
_diffrn_reflns_limit_l_min -21
_diffrn_reflns_number 7128
_diffrn_reflns_point_group_measured_fraction_full 0.999
_diffrn_reflns_point_group_measured_fraction_max 0.984
_diffrn_reflns_theta_full 67.679
_diffrn_reflns_theta_max 70.851
_diffrn_reflns_theta_min 4.272
_exptl_absorpt_coefficient_mu 31.018
_exptl_absorpt_correction_T_max 0.3061
_exptl_absorpt_correction_T_min 0.0898
_exptl_absorpt_correction_type multi-scan
_exptl_absorpt_process_details sadabs
_exptl_crystal_colour red
_exptl_crystal_colour_primary red
_exptl_crystal_density_diffrn 2.085
_exptl_crystal_density_method 'not measured'
_exptl_crystal_description block
_exptl_crystal_F_000 1244
_exptl_crystal_size_max 0.15
_exptl_crystal_size_mid 0.11
_exptl_crystal_size_min 0.05
_refine_diff_density_max 2.008
_refine_diff_density_min -1.493
_refine_diff_density_rms 0.248
_refine_ls_extinction_method none
_refine_ls_goodness_of_fit_ref 1.027
_refine_ls_hydrogen_treatment mixed
_refine_ls_matrix_type full
_refine_ls_number_parameters 301
_refine_ls_number_reflns 3841
_refine_ls_number_restraints 61
_refine_ls_restrained_S_all 1.758
_refine_ls_R_factor_all 0.0932
_refine_ls_R_factor_gt 0.0703
_refine_ls_shift/su_max 0.000
_refine_ls_shift/su_mean 0.000
_refine_ls_structure_factor_coef Fsqd
_refine_ls_weighting_details 'w=1/[\s^2^(Fo^2^)+(0.0777P)^2^] where P=(Fo^2^+2Fc^2^)/3'
_refine_ls_weighting_scheme calc
_refine_ls_wR_factor_gt 0.1645
_refine_ls_wR_factor_ref 0.1820
_reflns_Friedel_coverage 0.000
_reflns_number_gt 2883
_reflns_number_total 3841
_reflns_threshold_expression 'I > 2\s(I)'
_cod_data_source_file c8ce00233a2.cif
_cod_data_source_block 160131b
_cod_depositor_comments 'Adding full bibliography for 7230440--7230465.cif.'
_cod_database_code 7230448
_shelx_space_group_comment
;
The symmetry employed for this shelxl refinement is uniquely defined
by the following loop, which should always be used as a source of
symmetry information in preference to the above space-group names.
They are only intended as comments.
;
_shelx_estimated_absorpt_t_max 0.306
_shelx_estimated_absorpt_t_min 0.090
_olex2_refinement_description
;
1. Fixed Uiso
 At 1.2 times of:
  All C(H) groups, All C(H,H) groups
 At 1.5 times of:
  All C(H,H,H) groups, All O(H) groups, All O(H,H) groups
2. Restrained distances
 C19-C1AA = C19A-C0AA
 1.55 with sigma of 0.02
 O7-H7A
 0.85 with sigma of 0.01
 O7-H7B
 0.85 with sigma of 0.01
 H8A-O8 = O8-H8B
 0.85 with sigma of 0.001
 H8A-H9A
 2.15 with sigma of 0.02
 C19-H7A
 1.950505 with sigma of 0.02
 Eu1-H7A
 3.014525 with sigma of 0.02
 C19A-H7B
 1.947431 with sigma of 0.02
 Eu1-H7B
 2.968954 with sigma of 0.02
 C19A-O7 \\sim O7-C19
 with sigma of 0.02
 C1AA-C19 \\sim C19A-C0AA
 with sigma of 0.02
3. Uiso/Uaniso restraints and constraints
O7 \\sim C0AA \\sim C1AA \\sim C19 \\sim C19A: within 2A with sigma of 0.01 and
sigma for terminal atoms of 0.01
Uanis(C1) \\sim Ueq: with sigma of 0.01 and sigma for terminal atoms of 0.01
Uanis(C19) = Uanis(C19A)
Uanis(C0AA) = Uanis(C1AA)
4. Others
 Sof(H7B)=Sof(C0AA)=Sof(H0AA)=Sof(H0AB)=Sof(H0AC)=Sof(C19A)=Sof(H19C)=
 Sof(H19D)=1-FVAR(1)
 Sof(H7A)=Sof(C1AA)=Sof(H1AA)=Sof(H1AB)=Sof(H1AC)=Sof(C19)=Sof(H19A)=Sof(H19B)=
 FVAR(1)
5.a Free rotating group:
 O9(H9A)
5.b Rotating group:
 O8(H8A,H8B)
5.c Secondary CH2 refined with riding coordinates:
 C19(H19A,H19B), C19A(H19C,H19D)
5.d Aromatic/amide H refined with riding coordinates:
 C3(H3), C4(H4), C5(H5), C6(H6), C9(H9), C10(H10), C11(H11), C12(H12),
 C15(H15), C16(H16), C17(H17), C18(H18)
5.e Idealised Me refined as rotating group:
 C0AA(H0AA,H0AB,H0AC), C1AA(H1AA,H1AB,H1AC)
;
_shelx_shelxl_version_number 2014/7
_olex2_submission_special_instructions 'No special instructions were received'

loop_
_space_group_symop_operation_xyz
'x, y, z'
'-x+1/2, y, -z+1/2'
'-x, -y, -z'
'x-1/2, -y, z-1/2'

loop_
_atom_site_label
_atom_site_type_symbol
_atom_site_fract_x
_atom_site_fract_y
_atom_site_fract_z
_atom_site_U_iso_or_equiv
_atom_site_adp_type
_atom_site_occupancy
_atom_site_site_symmetry_order
_atom_site_calc_flag
_atom_site_refinement_flags_posn
_atom_site_refinement_flags_adp
_atom_site_refinement_flags_occupancy
_atom_site_disorder_assembly
_atom_site_disorder_group
Eu1 Eu 0.56220(5) 0.47110(5) 0.61836(3) 0.0178(2) Uani 1 1 d D . . . .
Fe1 Fe 0.49177(14) 0.22502(14) 0.90116(9) 0.0201(4) Uani 1 1 d . . . . .
Fe2 Fe 0.5000 0.0000 0.5000 0.0213(5) Uani 1 2 d S T P . .
O1 O 0.7168(7) 0.4849(7) 0.8626(5) 0.0271(17) Uani 1 1 d . . . . .
O2 O 0.7830(6) 0.3915(7) 0.9686(4) 0.0256(17) Uani 1 1 d . . . . .
O3 O 0.4360(7) 0.3349(8) 0.7033(4) 0.0299(18) Uani 1 1 d . . . . .
O4 O 0.6252(7) 0.2835(8) 0.6932(5) 0.036(2) Uani 1 1 d . . . . .
O5 O 0.4571(7) 0.3586(7) 0.5214(5) 0.0304(18) Uani 1 1 d . . . . .
O6 O 0.3846(7) 0.3108(8) 0.4074(5) 0.038(2) Uani 1 1 d . . . . .
O7 O 0.5820(8) 0.5728(9) 0.7443(5) 0.040(2) Uani 1 1 d D U . . .
H7A H 0.61(4) 0.538(16) 0.785(7) 0.059 Uiso 0.389(19) 1 d DR . . A 1
H7B H 0.60(2) 0.530(5) 0.784(4) 0.059 Uiso 0.611(19) 1 d DR . . A 2
O8 O 0.3674(7) 0.5818(9) 0.6183(5) 0.035(2) Uani 1 1 d D . . . .
H8A H 0.3077 0.5648 0.6445 0.052 Uiso 1 1 d DGR . . . .
H8B H 0.3303 0.6003 0.5827 0.052 Uiso 1 1 d DGR . . . .
C0AA C 0.449(2) 0.758(3) 0.7675(15) 0.065(4) Uani 0.611(19) 1 d D U . A 2
H0AA H 0.4013 0.7015 0.7360 0.097 Uiso 0.611(19) 1 calc GR . . A 2
H0AB H 0.4433 0.8447 0.7477 0.097 Uiso 0.611(19) 1 calc GR . . A 2
H0AC H 0.4207 0.7562 0.8196 0.097 Uiso 0.611(19) 1 calc GR . . A 2
C1 C 0.6977(10) 0.4224(9) 0.9235(6) 0.020(2) Uani 1 1 d . U . . .
C1AA C 0.660(3) 0.781(4) 0.772(2) 0.065(4) Uani 0.389(19) 1 d D U . A 1
H1AA H 0.7076 0.7645 0.7271 0.097 Uiso 0.389(19) 1 calc GR . . A 1
H1AB H 0.7013 0.7531 0.8173 0.097 Uiso 0.389(19) 1 calc GR . . A 1
H1AC H 0.6441 0.8722 0.7752 0.097 Uiso 0.389(19) 1 calc GR . . A 1
C2 C 0.5756(10) 0.3855(11) 0.9441(6) 0.026(2) Uani 1 1 d . . . . .
C3 C 0.5424(10) 0.2989(11) 1.0062(6) 0.027(2) Uani 1 1 d . . . . .
H3 H 0.5944 0.2604 1.0413 0.032 Uiso 1 1 calc R . . . .
C4 C 0.4199(10) 0.2833(13) 1.0043(7) 0.034(3) Uani 1 1 d . . . . .
H4 H 0.3760 0.2325 1.0380 0.041 Uiso 1 1 calc R . . . .
C5 C 0.3726(10) 0.3580(10) 0.9423(7) 0.029(3) Uani 1 1 d . . . . .
H5 H 0.2928 0.3651 0.9286 0.035 Uiso 1 1 calc R . . . .
C6 C 0.4686(10) 0.4196(10) 0.9049(7) 0.027(2) Uani 1 1 d . . . . .
H6 H 0.4626 0.4733 0.8619 0.032 Uiso 1 1 calc R . . . .
C7 C 0.5258(10) 0.2719(10) 0.7266(6) 0.022(2) Uani 1 1 d . . . . .
C8 C 0.5106(10) 0.1735(10) 0.7895(6) 0.027(2) Uani 1 1 d . . . . .
C9 C 0.4028(10) 0.1235(10) 0.8175(7) 0.028(2) Uani 1 1 d . . . . .
H9 H 0.3272 0.1405 0.7979 0.034 Uiso 1 1 calc R . . . .
C10 C 0.4315(10) 0.0421(11) 0.8814(7) 0.028(3) Uani 1 1 d . . . . .
H10 H 0.3782 -0.0029 0.9121 0.034 Uiso 1 1 calc R . . . .
C11 C 0.5598(11) 0.0430(10) 0.8894(7) 0.030(3) Uani 1 1 d . . . . .
H11 H 0.6032 -0.0030 0.9261 0.035 Uiso 1 1 calc R . . . .
C12 C 0.6077(10) 0.1237(11) 0.8332(7) 0.030(3) Uani 1 1 d . . . . .
H12 H 0.6877 0.1415 0.8258 0.036 Uiso 1 1 calc R . . . .
C13 C 0.4104(9) 0.2789(9) 0.4755(6) 0.021(2) Uani 1 1 d . . . . .
C14 C 0.3790(9) 0.1472(10) 0.4997(6) 0.024(2) Uani 1 1 d . . . . .
C15 C 0.3898(10) 0.0900(12) 0.5742(7) 0.032(3) Uani 1 1 d . . . . .
H15 H 0.4136 0.1322 0.6192 0.038 Uiso 1 1 calc R . . . .
C16 C 0.3584(11) -0.0410(12) 0.5682(8) 0.040(3) Uani 1 1 d . . . . .
H16 H 0.3563 -0.0992 0.6091 0.048 Uiso 1 1 calc R . . . .
C17 C 0.3304(10) -0.0704(12) 0.4903(9) 0.043(4) Uani 1 1 d . . . . .
H17 H 0.3077 -0.1505 0.4709 0.052 Uiso 1 1 calc R . . . .
C18 C 0.3437(10) 0.0460(10) 0.4474(8) 0.033(3) Uani 1 1 d . . . . .
H18 H 0.3316 0.0551 0.3944 0.039 Uiso 1 1 calc R . . . .
C19 C 0.541(3) 0.707(2) 0.764(3) 0.058(3) Uani 0.389(19) 1 d D U . A 1
H19A H 0.4975 0.7080 0.8122 0.070 Uiso 0.389(19) 1 calc R . . A 1
H19B H 0.4912 0.7428 0.7233 0.070 Uiso 0.389(19) 1 calc R . . A 1
C19A C 0.580(2) 0.713(2) 0.766(2) 0.058(3) Uani 0.611(19) 1 d D U . A 2
H19C H 0.6235 0.7635 0.7284 0.070 Uiso 0.611(19) 1 calc R . . A 2
H19D H 0.6162 0.7256 0.8162 0.070 Uiso 0.611(19) 1 calc R . . A 2
O9 O 0.2500 0.4794(14) 0.7500 0.041(3) Uani 1 2 d S T P . .
H9A H 0.3075 0.4299 0.7387 0.061 Uiso 1 1 d DG . . . .

loop_
_atom_site_aniso_label
_atom_site_aniso_U_11
_atom_site_aniso_U_22
_atom_site_aniso_U_33
_atom_site_aniso_U_23
_atom_site_aniso_U_13
_atom_site_aniso_U_12
Eu1 0.0184(4) 0.0132(3) 0.0217(3) -0.0005(2) 0.0017(2) 0.0011(2)
Fe1 0.0188(8) 0.0156(7) 0.0258(8) 0.0018(6) 0.0016(6) -0.0020(6)
Fe2 0.0168(12) 0.0096(9) 0.0376(13) 0.0039(8) 0.0005(10) -0.0007(8)
O1 0.023(4) 0.022(4) 0.036(4) 0.003(3) -0.002(3) -0.004(3)
O2 0.028(4) 0.026(4) 0.022(4) 0.003(3) -0.007(3) -0.002(3)
O3 0.025(4) 0.038(5) 0.027(4) 0.004(3) -0.001(3) 0.006(4)
O4 0.030(5) 0.031(4) 0.047(5) 0.015(4) 0.009(4) 0.009(4)
O5 0.028(4) 0.017(4) 0.047(5) -0.008(3) 0.005(4) -0.001(3)
O6 0.039(5) 0.028(4) 0.047(5) 0.010(4) -0.003(4) -0.010(4)
O7 0.058(5) 0.029(4) 0.032(4) -0.006(3) -0.003(4) 0.006(4)
O8 0.029(5) 0.044(5) 0.030(4) 0.005(4) 0.003(4) 0.007(4)
C0AA 0.082(8) 0.053(7) 0.059(6) -0.020(6) -0.009(7) 0.004(6)
C1 0.032(5) 0.006(4) 0.023(5) -0.005(3) 0.003(4) -0.004(4)
C1AA 0.082(8) 0.053(7) 0.059(6) -0.020(6) -0.009(7) 0.004(6)
C2 0.034(7) 0.022(5) 0.022(5) 0.000(4) 0.002(5) -0.003(5)
C3 0.029(6) 0.024(5) 0.026(6) 0.003(4) 0.006(5) -0.005(5)
C4 0.016(6) 0.038(7) 0.048(7) -0.003(6) 0.014(5) 0.000(5)
C5 0.020(6) 0.017(5) 0.051(7) -0.008(5) 0.004(5) 0.000(4)
C6 0.027(6) 0.016(5) 0.037(6) -0.006(4) 0.001(5) 0.003(4)
C7 0.030(6) 0.015(5) 0.022(5) 0.000(4) 0.006(4) -0.001(4)
C8 0.039(7) 0.018(5) 0.024(5) -0.002(4) 0.011(5) 0.002(5)
C9 0.028(6) 0.019(5) 0.037(6) 0.000(5) 0.004(5) -0.008(5)
C10 0.025(6) 0.022(5) 0.039(7) 0.000(4) 0.007(5) -0.015(4)
C11 0.043(8) 0.016(5) 0.030(6) -0.003(4) 0.000(5) 0.009(5)
C12 0.027(7) 0.026(6) 0.038(7) -0.003(5) 0.015(5) 0.006(5)
C13 0.015(5) 0.011(4) 0.037(6) 0.003(4) 0.003(4) 0.002(4)
C14 0.013(6) 0.018(5) 0.039(6) -0.003(4) 0.003(5) 0.003(4)
C15 0.025(7) 0.029(6) 0.042(7) 0.005(5) 0.013(5) 0.000(5)
C16 0.024(7) 0.033(7) 0.062(9) 0.028(6) 0.014(6) 0.000(5)
C17 0.009(6) 0.025(6) 0.095(12) -0.006(7) -0.001(6) -0.004(5)
C18 0.017(6) 0.015(5) 0.067(8) -0.014(5) -0.013(6) 0.002(4)
C19 0.074(6) 0.049(5) 0.051(5) -0.016(5) -0.008(6) 0.003(5)
C19A 0.074(6) 0.049(5) 0.051(5) -0.016(5) -0.008(6) 0.003(5)
O9 0.025(7) 0.045(8) 0.053(8) 0.000 0.019(6) 0.000

loop_
_atom_type_symbol
_atom_type_description
_atom_type_scat_dispersion_real
_atom_type_scat_dispersion_imag
_atom_type_scat_source
C C 0.0181 0.0091 'International Tables Vol C Tables 4.2.6.8 and 6.1.1.4'
H H 0.0000 0.0000 'International Tables Vol C Tables 4.2.6.8 and 6.1.1.4'
Eu Eu -8.9294 11.1857 'International Tables Vol C Tables 4.2.6.8 and 6.1.1.4'
Fe Fe -1.1336 3.1974 'International Tables Vol C Tables 4.2.6.8 and 6.1.1.4'
O O 0.0492 0.0322 'International Tables Vol C Tables 4.2.6.8 and 6.1.1.4'

loop_
_geom_angle_atom_site_label_1
_geom_angle_atom_site_label_2
_geom_angle_atom_site_label_3
_geom_angle
_geom_angle_site_symmetry_1
_geom_angle_site_symmetry_3
O1 Eu1 O5 97.9(2) 2_656 3_666
O1 Eu1 C1 26.2(3) 2_656 2_656
O1 Eu1 C7 96.0(3) 2_656 .
O1 Eu1 C13 85.3(3) 2_656 3_666
O2 Eu1 O1 52.5(2) 2_656 2_656
O2 Eu1 O3 125.7(3) 2_656 .
O2 Eu1 O5 75.5(2) 2_656 3_666
O2 Eu1 O8 142.1(2) 2_656 .
O2 Eu1 C1 26.4(3) 2_656 2_656
O2 Eu1 C7 105.7(3) 2_656 .
O2 Eu1 C13 83.3(3) 2_656 3_666
O3 Eu1 O1 121.6(2) . 2_656
O3 Eu1 O5 140.5(2) . 3_666
O3 Eu1 C1 126.7(3) . 2_656
O3 Eu1 C7 26.7(3) . .
O3 Eu1 C13 148.1(3) . 3_666
O4 Eu1 O1 72.1(3) . 2_656
O4 Eu1 O2 81.6(3) . 2_656
O4 Eu1 O3 53.1(3) . .
O4 Eu1 O5 156.3(3) . 3_666
O4 Eu1 O8 128.5(3) . .
O4 Eu1 C1 73.9(3) . 2_656
O4 Eu1 C7 26.7(3) . .
O4 Eu1 C13 157.3(3) . 3_666
O5 Eu1 O1 127.8(3) . 2_656
O5 Eu1 O2 75.6(3) . 2_656
O5 Eu1 O3 81.7(3) . .
O5 Eu1 O4 97.3(3) . .
O5 Eu1 O5 71.5(3) . 3_666
O5 Eu1 O6 117.5(3) . 3_666
O5 Eu1 O7 153.6(3) . .
O5 Eu1 O8 77.8(3) . .
O5 Eu1 C1 101.7(3) . 2_656
O5 Eu1 C7 92.1(3) . .
O5 Eu1 C13 95.3(3) . 3_666
O5 Eu1 C13 23.9(2) 3_666 3_666
O6 Eu1 O1 73.7(3) 3_666 2_656
O6 Eu1 O2 91.3(3) 3_666 2_656
O6 Eu1 O3 142.5(3) 3_666 .
O6 Eu1 O4 141.6(3) 3_666 .
O6 Eu1 O5 46.2(2) 3_666 3_666
O6 Eu1 O7 74.7(3) 3_666 .
O6 Eu1 O8 77.6(3) 3_666 .
O6 Eu1 C1 83.1(3) 3_666 2_656
O6 Eu1 C7 149.0(3) 3_666 .
O6 Eu1 C13 22.3(3) 3_666 3_666
O7 Eu1 O1 77.0(3) . 2_656
O7 Eu1 O2 129.5(3) . 2_656
O7 Eu1 O3 76.3(3) . .
O7 Eu1 O4 81.0(3) . .
O7 Eu1 O5 118.3(3) . 3_666
O7 Eu1 O8 82.8(3) . .
O7 Eu1 C1 103.0(3) . 2_656
O7 Eu1 C7 74.5(3) . .
O7 Eu1 C13 95.8(3) . 3_666
O8 Eu1 O1 148.3(3) . 2_656
O8 Eu1 O3 75.6(3) . .
O8 Eu1 O5 70.7(2) . 3_666
O8 Eu1 C1 157.6(3) . 2_656
O8 Eu1 C7 101.8(3) . .
O8 Eu1 C13 72.7(3) . 3_666
C1 Eu1 O5 87.8(2) 2_656 3_666
C1 Eu1 C13 85.1(3) 2_656 3_666
C7 Eu1 O5 163.0(3) . 3_666
C7 Eu1 C1 100.6(3) . 2_656
C7 Eu1 C13 169.6(3) . 3_666
C2 Fe1 C3 41.5(4) . .
C2 Fe1 C4 68.3(5) . .
C2 Fe1 C5 68.3(5) . .
C2 Fe1 C12 109.2(5) . .
C3 Fe1 C4 39.5(4) . .
C3 Fe1 C5 67.7(5) . .
C3 Fe1 C12 121.7(5) . .
C5 Fe1 C4 40.5(5) . .
C6 Fe1 C2 40.8(4) . .
C6 Fe1 C3 68.7(5) . .
C6 Fe1 C4 68.3(5) . .
C6 Fe1 C5 40.5(4) . .
C6 Fe1 C9 118.0(5) . .
C6 Fe1 C10 152.0(5) . .
C6 Fe1 C11 164.8(5) . .
C6 Fe1 C12 127.4(5) . .
C8 Fe1 C2 120.7(5) . .
C8 Fe1 C3 156.6(5) . .
C8 Fe1 C4 162.6(5) . .
C8 Fe1 C5 125.7(5) . .
C8 Fe1 C6 107.9(5) . .
C8 Fe1 C9 40.6(4) . .
C8 Fe1 C10 68.4(5) . .
C8 Fe1 C11 67.6(4) . .
C8 Fe1 C12 40.8(4) . .
C9 Fe1 C2 153.6(4) . .
C9 Fe1 C3 162.1(4) . .
C9 Fe1 C4 124.8(5) . .
C9 Fe1 C5 105.8(5) . .
C9 Fe1 C12 69.0(5) . .
C10 Fe1 C2 165.0(5) . .
C10 Fe1 C3 125.8(4) . .
C10 Fe1 C4 106.5(5) . .
C10 Fe1 C5 117.6(5) . .
C10 Fe1 C9 40.9(4) . .
C10 Fe1 C11 41.6(5) . .
C10 Fe1 C12 69.0(5) . .
C11 Fe1 C2 127.8(5) . .
C11 Fe1 C3 109.3(5) . .
C11 Fe1 C4 120.5(5) . .
C11 Fe1 C5 154.0(5) . .
C11 Fe1 C9 68.7(5) . .
C11 Fe1 C12 39.8(5) . .
C12 Fe1 C4 154.7(5) . .
C12 Fe1 C5 164.1(5) . .
C14 Fe2 C14 180.0 3_656 .
C14 Fe2 C17 69.2(5) 3_656 3_656
C14 Fe2 C17 110.8(5) . 3_656
C14 Fe2 C17 110.8(5) 3_656 .
C14 Fe2 C17 69.2(5) . .
C15 Fe2 C14 139.0(4) 3_656 .
C15 Fe2 C14 41.0(4) . .
C15 Fe2 C14 139.0(4) . 3_656
C15 Fe2 C14 41.0(4) 3_656 3_656
C15 Fe2 C15 180.0 . 3_656
C15 Fe2 C16 139.5(5) . 3_656
C15 Fe2 C16 139.5(5) 3_656 .
C15 Fe2 C16 40.5(5) 3_656 3_656
C15 Fe2 C16 40.5(5) . .
C15 Fe2 C17 68.8(5) . .
C15 Fe2 C17 68.8(5) 3_656 3_656
C15 Fe2 C17 111.2(5) 3_656 .
C15 Fe2 C17 111.2(5) . 3_656
C15 Fe2 C18 69.1(5) 3_656 3_656
C15 Fe2 C18 110.9(5) 3_656 .
C15 Fe2 C18 69.1(5) . .
C15 Fe2 C18 110.9(5) . 3_656
C16 Fe2 C14 68.4(5) . .
C16 Fe2 C14 111.6(5) 3_656 .
C16 Fe2 C14 68.4(5) 3_656 3_656
C16 Fe2 C14 111.6(5) . 3_656
C16 Fe2 C16 180.0(7) . 3_656
C16 Fe2 C17 139.5(6) . 3_656
C16 Fe2 C17 40.5(6) 3_656 3_656
C16 Fe2 C17 40.5(6) . .
C16 Fe2 C17 139.5(6) 3_656 .
C17 Fe2 C17 180.0 3_656 .
C18 Fe2 C14 41.3(4) 3_656 3_656
C18 Fe2 C14 41.3(4) . .
C18 Fe2 C14 138.7(4) . 3_656
C18 Fe2 C14 138.7(4) 3_656 .
C18 Fe2 C16 111.7(6) 3_656 .
C18 Fe2 C16 68.3(6) 3_656 3_656
C18 Fe2 C16 68.3(6) . .
C18 Fe2 C16 111.7(6) . 3_656
C18 Fe2 C17 40.9(5) 3_656 3_656
C18 Fe2 C17 139.1(5) 3_656 .
C18 Fe2 C17 40.9(5) . .
C18 Fe2 C17 139.1(5) . 3_656
C18 Fe2 C18 180.0(7) . 3_656
C1 O1 Eu1 92.1(6) . 2_656
C1 O2 Eu1 94.3(6) . 2_656
C7 O3 Eu1 91.2(6) . .
C7 O4 Eu1 93.6(6) . .
Eu1 O5 Eu1 108.5(3) . 3_666
C13 O5 Eu1 168.6(7) . .
C13 O5 Eu1 81.3(6) . 3_666
C13 O6 Eu1 111.7(7) . 3_666
Eu1 O7 H7A 126(2) . .
Eu1 O7 H7B 121(2) . .
C19 O7 Eu1 125.3(19) . .
C19 O7 H7A 109(2) . .
C19A O7 Eu1 129.8(15) . .
C19A O7 H7B 108(2) . .
Eu1 O8 H8A 128.4 . .
Eu1 O8 H8B 126.4 . .
H8A O8 H8B 93.1 . .
H0AA C0AA H0AB 109.5 . .
H0AA C0AA H0AC 109.5 . .
H0AB C0AA H0AC 109.5 . .
C19A C0AA H0AA 109.5 . .
C19A C0AA H0AB 109.5 . .
C19A C0AA H0AC 109.5 . .
O1 C1 Eu1 61.7(6) . 2_656
O1 C1 O2 120.6(10) . .
O1 C1 C2 120.2(10) . .
O2 C1 Eu1 59.2(5) . 2_656
O2 C1 C2 119.1(9) . .
C2 C1 Eu1 175.2(7) . 2_656
H1AA C1AA H1AB 109.5 . .
H1AA C1AA H1AC 109.5 . .
H1AB C1AA H1AC 109.5 . .
C19 C1AA H1AA 109.5 . .
C19 C1AA H1AB 109.5 . .
C19 C1AA H1AC 109.5 . .
C1 C2 Fe1 123.4(8) . .
C3 C2 Fe1 69.3(6) . .
C3 C2 C1 125.9(10) . .
C6 C2 Fe1 69.0(6) . .
C6 C2 C1 127.5(10) . .
C6 C2 C3 106.5(10) . .
Fe1 C3 H3 126.0 . .
C2 C3 Fe1 69.2(6) . .
C2 C3 H3 125.8 . .
C4 C3 Fe1 70.6(7) . .
C4 C3 C2 108.5(11) . .
C4 C3 H3 125.8 . .
Fe1 C4 H4 126.4 . .
C3 C4 Fe1 69.9(7) . .
C3 C4 H4 125.7 . .
C3 C4 C5 108.6(11) . .
C5 C4 Fe1 69.6(7) . .
C5 C4 H4 125.7 . .
Fe1 C5 H5 126.7 . .
C4 C5 Fe1 69.9(6) . .
C4 C5 H5 126.0 . .
C6 C5 Fe1 68.9(6) . .
C6 C5 C4 107.9(10) . .
C6 C5 H5 126.0 . .
Fe1 C6 H6 125.1 . .
C2 C6 Fe1 70.2(6) . .
C2 C6 H6 125.8 . .
C5 C6 Fe1 70.6(6) . .
C5 C6 C2 108.5(10) . .
C5 C6 H6 125.8 . .
O3 C7 Eu1 62.1(6) . .
O3 C7 O4 120.8(9) . .
O3 C7 C8 119.0(10) . .
O4 C7 Eu1 59.6(5) . .
O4 C7 C8 120.0(9) . .
C8 C7 Eu1 175.0(7) . .
C7 C8 Fe1 122.0(7) . .
C9 C8 Fe1 70.7(6) . .
C9 C8 C7 127.0(10) . .
C9 C8 C12 110.1(10) . .
C12 C8 Fe1 70.9(6) . .
C12 C8 C7 122.7(11) . .
Fe1 C9 H9 127.0 . .
C8 C9 Fe1 68.7(6) . .
C8 C9 H9 126.5 . .
C8 C9 C10 107.1(10) . .
C10 C9 Fe1 69.4(6) . .
C10 C9 H9 126.5 . .
Fe1 C10 H10 125.8 . .
C9 C10 Fe1 69.8(6) . .
C9 C10 H10 126.6 . .
C9 C10 C11 106.8(10) . .
C11 C10 Fe1 69.4(6) . .
C11 C10 H10 126.6 . .
Fe1 C11 H11 126.8 . .
C10 C11 Fe1 69.0(6) . .
C10 C11 H11 125.4 . .
C12 C11 Fe1 70.4(6) . .
C12 C11 C10 109.2(10) . .
C12 C11 H11 125.4 . .
Fe1 C12 H12 126.9 . .
C8 C12 Fe1 68.3(6) . .
C8 C12 H12 126.6 . .
C11 C12 Fe1 69.8(6) . .
C11 C12 C8 106.8(10) . .
C11 C12 H12 126.6 . .
O5 C13 Eu1 74.8(6) . 3_666
O5 C13 C14 121.9(10) . .
O6 C13 Eu1 46.0(5) . 3_666
O6 C13 O5 120.8(10) . .
O6 C13 C14 117.2(10) . .
C14 C13 Eu1 163.2(8) . 3_666
C13 C14 Fe2 122.0(7) . .
C15 C14 Fe2 68.7(6) . .
C15 C14 C13 128.7(10) . .
C15 C14 C18 106.8(10) . .
C18 C14 Fe2 68.8(6) . .
C18 C14 C13 124.1(11) . .
Fe2 C15 H15 125.1 . .
C14 C15 Fe2 70.4(6) . .
C14 C15 H15 125.8 . .
C16 C15 Fe2 70.4(7) . .
C16 C15 C14 108.4(11) . .
C16 C15 H15 125.8 . .
Fe2 C16 H16 126.9 . .
C15 C16 Fe2 69.1(7) . .
C15 C16 H16 125.3 . .
C15 C16 C17 109.4(11) . .
C17 C16 Fe2 70.2(7) . .
C17 C16 H16 125.3 . .
Fe2 C17 H17 126.9 . .
C16 C17 Fe2 69.3(7) . .
C16 C17 H17 126.5 . .
C16 C17 C18 107.0(11) . .
C18 C17 Fe2 68.9(6) . .
C18 C17 H17 126.5 . .
Fe2 C18 H18 125.7 . .
C14 C18 Fe2 69.8(6) . .
C14 C18 H18 125.8 . .
C17 C18 Fe2 70.2(7) . .
C17 C18 C14 108.4(12) . .
C17 C18 H18 125.8 . .
O7 C19 C1AA 102(2) . .
O7 C19 H19A 111.3 . .
O7 C19 H19B 111.3 . .
C1AA C19 H19A 111.3 . .
C1AA C19 H19B 111.3 . .
H19A C19 H19B 109.2 . .
O7 C19A C0AA 108.4(18) . .
O7 C19A H19C 110.0 . .
O7 C19A H19D 110.0 . .
C0AA C19A H19C 110.0 . .
C0AA C19A H19D 110.0 . .
H19C C19A H19D 108.4 . .

loop_
_geom_bond_atom_site_label_1
_geom_bond_atom_site_label_2
_geom_bond_distance
_geom_bond_site_symmetry_2
Eu1 O1 2.511(8) 2_656
Eu1 O2 2.456(8) 2_656
Eu1 O3 2.491(8) .
Eu1 O4 2.436(8) .
Eu1 O5 2.353(7) .
Eu1 O5 3.000(8) 3_666
Eu1 O6 2.379(8) 3_666
Eu1 O7 2.430(8) .
Eu1 O8 2.475(8) .
Eu1 C1 2.850(11) 2_656
Eu1 C7 2.818(10) .
Eu1 C13 3.073(10) 3_666
Fe1 C2 2.047(11) .
Fe1 C3 2.049(11) .
Fe1 C4 2.058(12) .
Fe1 C5 2.054(11) .
Fe1 C6 2.032(11) .
Fe1 C8 2.018(10) .
Fe1 C9 2.044(11) .
Fe1 C10 2.039(11) .
Fe1 C11 2.044(11) .
Fe1 C12 2.052(11) .
Fe2 C14 2.044(10) 3_656
Fe2 C14 2.044(10) .
Fe2 C15 2.021(12) 3_656
Fe2 C15 2.021(12) .
Fe2 C16 2.037(12) .
Fe2 C16 2.037(12) 3_656
Fe2 C17 2.049(11) .
Fe2 C17 2.049(11) 3_656
Fe2 C18 2.031(11) .
Fe2 C18 2.031(11) 3_656
O1 Eu1 2.511(8) 2_656
O1 C1 1.257(13) .
O2 Eu1 2.456(8) 2_656
O2 C1 1.273(12) .
O3 C7 1.265(12) .
O4 C7 1.270(13) .
O5 Eu1 3.000(8) 3_666
O5 C13 1.258(12) .
O6 Eu1 2.379(8) 3_666
O6 C13 1.256(13) .
O7 H7A 0.851(10) .
O7 H7B 0.852(10) .
O7 C19 1.50(2) .
O7 C19A 1.501(19) .
O8 H8A 0.8323 .
O8 H8B 0.7648 .
C0AA H0AA 0.9600 .
C0AA H0AB 0.9600 .
C0AA H0AC 0.9600 .
C0AA C19A 1.544(15) .
C1 Eu1 2.850(11) 2_656
C1 C2 1.474(15) .
C1AA H1AA 0.9600 .
C1AA H1AB 0.9600 .
C1AA H1AC 0.9600 .
C1AA C19 1.548(16) .
C2 C3 1.451(14) .
C2 C6 1.422(15) .
C3 H3 0.9300 .
C3 C4 1.389(16) .
C4 H4 0.9300 .
C4 C5 1.423(16) .
C5 H5 0.9300 .
C5 C6 1.416(15) .
C6 H6 0.9300 .
C7 C8 1.502(14) .
C8 C9 1.410(15) .
C8 C12 1.420(16) .
C9 H9 0.9300 .
C9 C10 1.426(15) .
C10 H10 0.9300 .
C10 C11 1.450(16) .
C11 H11 0.9300 .
C11 C12 1.393(16) .
C12 H12 0.9300 .
C13 Eu1 3.073(10) 3_666
C13 C14 1.469(14) .
C14 C15 1.423(16) .
C14 C18 1.438(14) .
C15 H15 0.9300 .
C15 C16 1.404(17) .
C16 H16 0.9300 .
C16 C17 1.42(2) .
C17 H17 0.9300 .
C17 C18 1.425(18) .
C18 H18 0.9300 .
C19 H19A 0.9700 .
C19 H19B 0.9700 .
C19A H19C 0.9700 .
C19A H19D 0.9700 .
O9 H9A 0.8496 .
